data_4071625
loop_
_publ_author_name
'Kozlov, V. A.'
'Aleksanyan, D. V.'
'Nelyubina, Yu. V.'
'Lyssenko, K. A.'
'Gutsul, E. I.'
'Puntus, L. N.'
'Vasil&#x2019;ev, A. A.'
'Petrovskii, P. V.'
'Odinets, I. L.'

_publ_section_title
;
 Cyclopalladated Complexes of 3-Thiophosphorylbenzoic Acid Thioamides:
 Hybrid Pincer Ligands of a New Type. Synthesis, Catalytic Activity, and
 Photophysical Properties
;
_journal_issue 16
_journal_name_full Organometallics
_journal_page_first 4062
_journal_paper_doi 10.1021/om8002762
_journal_volume 27
_journal_year 2008
_chemical_formula_moiety 'C26 H21 Cl N P Pd S2'
_chemical_formula_sum 'C26 H21 Cl N P Pd S2'
_chemical_formula_weight 584.38
_chemical_name_systematic
; 
 ? 
;
_space_group_IT_number 19
_symmetry_cell_setting orthorhombic
_symmetry_space_group_name_Hall 'P 2ac 2ab'
_symmetry_space_group_name_H-M 'P 21 21 21'
_atom_sites_solution_hydrogens refall
_atom_sites_solution_primary direct
_atom_sites_solution_secondary difmap
_audit_creation_method SHELXL-97
_cell_angle_alpha 90.00
_cell_angle_beta 90.00
_cell_angle_gamma 90.00
_cell_formula_units_Z 4
_cell_length_a 12.7414(2)
_cell_length_b 12.7768(2)
_cell_length_c 15.1936(2)
_cell_measurement_reflns_used 999
_cell_measurement_temperature 100(2)
_cell_measurement_theta_max 55
_cell_measurement_theta_min 3
_cell_volume 2473.43(6)
_computing_cell_refinement 'Bruker SAINT'
_computing_data_collection 'Bruker APEX II'
_computing_data_reduction 'Bruker SAINT'
_computing_molecular_graphics 'Bruker SHELXTL'
_computing_publication_material 'Bruker SHELXTL'
_computing_structure_refinement 'SHELXL-97 (Sheldrick, 1997)'
_computing_structure_solution 'SHELXS-97 (Sheldrick, 1997)'
_diffrn_ambient_temperature 100(2)
_diffrn_measured_fraction_theta_full 0.999
_diffrn_measured_fraction_theta_max 0.999
_diffrn_measurement_device_type 'Bruker APEX II CCD area detector''
_diffrn_measurement_method 'omega scans'
_diffrn_radiation_monochromator graphite
_diffrn_radiation_source 'fine-focus sealed tube'
_diffrn_radiation_type MoK\a
_diffrn_radiation_wavelength 0.71073
_diffrn_reflns_av_R_equivalents 0.0346
_diffrn_reflns_av_sigmaI/netI 0.0171
_diffrn_reflns_limit_h_max 29
_diffrn_reflns_limit_h_min -29
_diffrn_reflns_limit_k_max 29
_diffrn_reflns_limit_k_min -29
_diffrn_reflns_limit_l_max 34
_diffrn_reflns_limit_l_min -35
_diffrn_reflns_number 311646
_diffrn_reflns_theta_full 55.00
_diffrn_reflns_theta_max 55.00
_diffrn_reflns_theta_min 2.08
_exptl_absorpt_coefficient_mu 1.107
_exptl_absorpt_correction_T_max 0.809
_exptl_absorpt_correction_T_min 0.705
_exptl_absorpt_correction_type multi-scan
_exptl_absorpt_process_details SADABS
_exptl_crystal_colour red
_exptl_crystal_density_diffrn 1.569
_exptl_crystal_density_method 'not measured'
_exptl_crystal_description prism
_exptl_crystal_F_000 1176
_exptl_crystal_size_max 0.34
_exptl_crystal_size_mid 0.20
_exptl_crystal_size_min 0.20
_refine_diff_density_max 1.244
_refine_diff_density_min -0.729
_refine_diff_density_rms 0.093
_refine_ls_abs_structure_details 'Flack H D (1983), Acta Cryst. A39, 876-881'
_refine_ls_abs_structure_Flack -0.033(7)
_refine_ls_extinction_method none
_refine_ls_goodness_of_fit_ref 1.005
_refine_ls_hydrogen_treatment mixed
_refine_ls_matrix_type full
_refine_ls_number_parameters 373
_refine_ls_number_reflns 31692
_refine_ls_number_restraints 0
_refine_ls_restrained_S_all 1.005
_refine_ls_R_factor_all 0.0281
_refine_ls_R_factor_gt 0.0219
_refine_ls_shift/su_max 0.023
_refine_ls_shift/su_mean 0.002
_refine_ls_structure_factor_coef Fsqd
_refine_ls_weighting_details 'calc w=1/[\s^2^(Fo^2^)+(0.0262P)^2^+0.8816P] where P=(Fo^2^+2Fc^2^)/3'
_refine_ls_weighting_scheme calc
_refine_ls_wR_factor_gt 0.0527
_refine_ls_wR_factor_ref 0.0611
_reflns_number_gt 29503
_reflns_number_total 31692
_reflns_threshold_expression I>2\s(I)
_cod_data_source_file om8002762-file004.cif
_cod_data_source_block a
_cod_depositor_comments
;
The following automatic conversions were performed:

'_symmetry_cell_setting' value 'Orthorhombic' changed to
'orthorhombic' according to
/home/saulius/struct/CIF-dictionaries/cif_core.dic dictionary named
'cif_core.dic' version 2.4.1 from 2010-06-29.

Automatic conversion script
Id: cif_fix_values 1715 2011-07-08 13:25:40Z adriana 
;
_cod_database_code 4071625

loop_
_symmetry_equiv_pos_as_xyz
'x, y, z'
'-x+1/2, -y, z+1/2'
'-x, y+1/2, -z+1/2'
'x+1/2, -y+1/2, -z'

loop_
_atom_site_label
_atom_site_type_symbol
_atom_site_fract_x
_atom_site_fract_y
_atom_site_fract_z
_atom_site_U_iso_or_equiv
_atom_site_adp_type
_atom_site_occupancy
_atom_site_symmetry_multiplicity
_atom_site_calc_flag
Pd1 Pd 0.863617(4) 0.807655(4) 0.355106(3) 0.01028(1) Uani 1 1 d
S1 S 0.922061(16) 0.842149(15) 0.493762(13) 0.01361(2) Uani 1 1 d
S2 S 0.804759(16) 0.762876(18) 0.215582(13) 0.01519(3) Uani 1 1 d
P1 P 0.921933(17) 0.666278(17) 0.179373(13) 0.01257(3) Uani 1 1 d
Cl1 Cl 0.730851(13) 0.940328(14) 0.363230(13) 0.01424(2) Uani 1 1 d
N1 N 1.06841(6) 0.73495(6) 0.57773(5) 0.01581(9) Uani 1 1 d
H1N H 1.1133(18) 0.6887(18) 0.5767(15) 0.031(5) Uiso 1 1 d
C1 C 1.03863(5) 0.68264(5) 0.42629(5) 0.01274(8) Uani 1 1 d
C2 C 0.97514(5) 0.70073(5) 0.35140(5) 0.01188(7) Uani 1 1 d
C3 C 0.99953(6) 0.64231(6) 0.27528(5) 0.01352(8) Uani 1 1 d
C4 C 1.08345(7) 0.57155(7) 0.27271(5) 0.01690(11) Uani 1 1 d
H4 H 1.0993(18) 0.5313(18) 0.2211(16) 0.032(6) Uiso 1 1 d
C5 C 1.14530(7) 0.55690(7) 0.34701(6) 0.01756(11) Uani 1 1 d
H5 H 1.2016(17) 0.5110(17) 0.3442(14) 0.026(5) Uiso 1 1 d
C6 C 1.12266(6) 0.61178(6) 0.42375(5) 0.01607(10) Uani 1 1 d
H6 H 1.1661(17) 0.6045(16) 0.4748(14) 0.025(5) Uiso 1 1 d
C7 C 1.01591(6) 0.74759(6) 0.50388(5) 0.01298(8) Uani 1 1 d
C8 C 1.05585(7) 0.80103(7) 0.65579(5) 0.01838(11) Uani 1 1 d
H8B H 1.1266(15) 0.8001(15) 0.6828(13) 0.019(4) Uiso 1 1 d
H8A H 1.0406(15) 0.8701(16) 0.6397(14) 0.021(4) Uiso 1 1 d
C9 C 0.97430(8) 0.76105(7) 0.72010(5) 0.01869(12) Uani 1 1 d
C10 C 0.97365(13) 0.65673(10) 0.74666(9) 0.0325(3) Uani 1 1 d
H10A H 1.021(2) 0.602(2) 0.7181(19) 0.054(8) Uiso 1 1 d
C11 C 0.90062(15) 0.62233(12) 0.80857(11) 0.0401(4) Uani 1 1 d
H11 H 0.891(3) 0.550(3) 0.827(2) 0.074(10) Uiso 1 1 d
C12 C 0.82847(11) 0.69166(12) 0.84457(7) 0.0300(2) Uani 1 1 d
H12 H 0.782(2) 0.670(2) 0.885(2) 0.058(9) Uiso 1 1 d
C13 C 0.82940(10) 0.79552(10) 0.81908(8) 0.02671(19) Uani 1 1 d
H13 H 0.7766(19) 0.8387(19) 0.8426(16) 0.037(6) Uiso 1 1 d
C14 C 0.90150(9) 0.83005(8) 0.75657(8) 0.02356(16) Uani 1 1 d
H14 H 0.905(2) 0.903(2) 0.7375(17) 0.042(7) Uiso 1 1 d
C15 C 1.00008(6) 0.72247(6) 0.09236(5) 0.01541(9) Uani 1 1 d
C16 C 1.07205(9) 0.66045(9) 0.04643(7) 0.02319(16) Uani 1 1 d
H16 H 1.080(2) 0.590(2) 0.0607(17) 0.039(6) Uiso 1 1 d
C17 C 1.12761(9) 0.70324(11) -0.02372(8) 0.02746(19) Uani 1 1 d
H17 H 1.1772(19) 0.6591(19) -0.0551(16) 0.034(6) Uiso 1 1 d
C18 C 1.11118(10) 0.80685(12) -0.04844(8) 0.02776(18) Uani 1 1 d
H18 H 1.1482(17) 0.8362(17) -0.1001(15) 0.029(5) Uiso 1 1 d
C19 C 1.04174(14) 0.86849(11) -0.00172(11) 0.0349(3) Uani 1 1 d
H19 H 1.038(2) 0.939(2) -0.012(2) 0.058(8) Uiso 1 1 d
C20 C 0.98614(11) 0.82679(8) 0.06906(9) 0.0271(2) Uani 1 1 d
H20 H 0.941(2) 0.867(2) 0.0943(16) 0.036(6) Uiso 1 1 d
C21 C 0.87191(7) 0.54556(6) 0.13540(6) 0.01708(10) Uani 1 1 d
C22 C 0.84037(10) 0.54424(9) 0.04721(8) 0.02472(17) Uani 1 1 d
H22 H 0.8532(19) 0.6009(17) 0.0084(16) 0.034(6) Uiso 1 1 d
C23 C 0.78858(11) 0.45713(11) 0.01357(11) 0.0318(3) Uani 1 1 d
H23 H 0.7603(19) 0.4592(19) -0.0380(16) 0.033(6) Uiso 1 1 d
C24 C 0.77008(10) 0.37121(10) 0.06730(12) 0.0334(3) Uani 1 1 d
H24 H 0.734(2) 0.309(2) 0.0493(18) 0.051(7) Uiso 1 1 d
C25 C 0.80442(13) 0.37113(10) 0.15403(12) 0.0342(3) Uani 1 1 d
H25 H 0.795(2) 0.320(2) 0.1875(18) 0.050(7) Uiso 1 1 d
C26 C 0.85515(12) 0.45852(8) 0.18909(8) 0.02662(19) Uani 1 1 d
H26 H 0.8731(19) 0.4605(17) 0.2527(15) 0.030(5) Uiso 1 1 d

loop_
_atom_site_aniso_label
_atom_site_aniso_U_11
_atom_site_aniso_U_22
_atom_site_aniso_U_33
_atom_site_aniso_U_23
_atom_site_aniso_U_13
_atom_site_aniso_U_12
Pd1 0.00992(1) 0.01077(1) 0.01015(1) 0.00051(1) 0.00067(1) 0.00087(1)
S1 0.01449(6) 0.01371(6) 0.01265(6) -0.00195(4) -0.00163(5) 0.00321(5)
S2 0.01320(6) 0.02112(7) 0.01123(6) -0.00167(5) -0.00053(5) 0.00423(5)
P1 0.01287(6) 0.01424(6) 0.01061(6) -0.00128(5) 0.00125(5) 0.00027(5)
Cl1 0.01240(5) 0.01267(5) 0.01766(6) 0.00297(4) 0.00319(5) 0.00168(4)
N1 0.0176(2) 0.0168(2) 0.01310(19) -0.00068(16) -0.00317(17) 0.00403(17)
C1 0.01306(18) 0.0129(2) 0.01225(18) 0.00010(15) -0.00023(15) 0.00234(15)
C2 0.01166(15) 0.01251(18) 0.01149(17) 0.00020(16) 0.00022(15) 0.00107(13)
C3 0.0141(2) 0.0147(2) 0.01183(19) -0.00101(16) 0.00100(16) 0.00264(17)
C4 0.0178(3) 0.0178(3) 0.0150(2) -0.00161(19) 0.0015(2) 0.0058(2)
C5 0.0170(2) 0.0175(2) 0.0182(3) 0.0000(2) 0.0010(2) 0.0068(2)
C6 0.0162(2) 0.0164(2) 0.0156(2) 0.00086(18) -0.00080(19) 0.00525(18)
C7 0.01359(19) 0.01277(19) 0.01259(19) 0.00034(15) -0.00112(16) 0.00105(15)
C8 0.0207(3) 0.0192(3) 0.0153(2) -0.0035(2) -0.0054(2) 0.0026(2)
C9 0.0236(3) 0.0193(3) 0.0132(2) -0.0014(2) -0.0029(2) 0.0070(2)
C10 0.0435(7) 0.0249(4) 0.0292(5) 0.0103(4) 0.0133(5) 0.0189(4)
C11 0.0520(8) 0.0311(5) 0.0371(6) 0.0178(5) 0.0200(6) 0.0216(6)
C12 0.0372(5) 0.0330(5) 0.0198(4) 0.0064(4) 0.0064(3) 0.0128(5)
C13 0.0299(4) 0.0258(4) 0.0245(4) -0.0053(3) 0.0032(3) 0.0073(3)
C14 0.0265(4) 0.0181(3) 0.0261(4) -0.0059(3) -0.0003(3) 0.0056(3)
C15 0.0160(2) 0.0171(2) 0.0131(2) -0.00083(18) 0.00274(18) -0.00043(19)
C16 0.0232(3) 0.0249(4) 0.0215(3) 0.0016(3) 0.0100(3) 0.0051(3)
C17 0.0250(4) 0.0345(5) 0.0229(3) 0.0017(3) 0.0122(3) 0.0026(4)
C18 0.0271(4) 0.0332(5) 0.0229(4) 0.0037(4) 0.0105(3) -0.0050(4)
C19 0.0449(7) 0.0245(4) 0.0353(6) 0.0087(4) 0.0208(6) 0.0011(4)
C20 0.0354(5) 0.0177(3) 0.0283(4) 0.0035(3) 0.0157(4) 0.0023(3)
C21 0.0171(2) 0.0162(2) 0.0179(3) -0.00314(19) 0.0010(2) -0.00172(19)
C22 0.0280(4) 0.0223(4) 0.0239(4) -0.0053(3) -0.0097(3) 0.0000(3)
C23 0.0281(5) 0.0282(5) 0.0391(6) -0.0143(4) -0.0128(4) 0.0006(4)
C24 0.0216(4) 0.0253(4) 0.0533(8) -0.0179(5) 0.0036(5) -0.0058(3)
C25 0.0387(6) 0.0210(4) 0.0430(7) -0.0064(4) 0.0152(6) -0.0115(4)
C26 0.0356(5) 0.0191(3) 0.0252(4) -0.0014(3) 0.0090(4) -0.0075(3)

loop_
_atom_type_symbol
_atom_type_description
_atom_type_scat_dispersion_real
_atom_type_scat_dispersion_imag
_atom_type_scat_source
C C 0.0033 0.0016 'International Tables Vol C Tables 4.2.6.8 and 6.1.1.4'
H H 0.0000 0.0000 'International Tables Vol C Tables 4.2.6.8 and 6.1.1.4'
N N 0.0061 0.0033 'International Tables Vol C Tables 4.2.6.8 and 6.1.1.4'
P P 0.1023 0.0942 'International Tables Vol C Tables 4.2.6.8 and 6.1.1.4'
S S 0.1246 0.1234 'International Tables Vol C Tables 4.2.6.8 and 6.1.1.4'
Cl Cl 0.1484 0.1585 'International Tables Vol C Tables 4.2.6.8 and 6.1.1.4'
Pd Pd -0.9988 1.0072 'International Tables Vol C Tables 4.2.6.8 and 6.1.1.4'

loop_
_geom_angle_atom_site_label_1
_geom_angle_atom_site_label_2
_geom_angle_atom_site_label_3
_geom_angle
C2 Pd1 S1 85.69(2)
C2 Pd1 S2 92.06(2)
S1 Pd1 S2 176.883(8)
C2 Pd1 Cl1 178.23(2)
S1 Pd1 Cl1 92.651(7)
S2 Pd1 Cl1 89.618(7)
C7 S1 Pd1 100.10(3)
P1 S2 Pd1 99.272(10)
C3 P1 C21 110.62(4)
C3 P1 C15 111.12(4)
C21 P1 C15 105.36(4)
C3 P1 S2 107.00(2)
C21 P1 S2 111.38(3)
C15 P1 S2 111.44(3)
C7 N1 C8 124.34(7)
C7 N1 H1N 115.1(16)
C8 N1 H1N 120.4(16)
C6 C1 C2 121.31(6)
C6 C1 C7 122.45(6)
C2 C1 C7 116.10(6)
C3 C2 C1 116.54(6)
C3 C2 Pd1 123.27(5)
C1 C2 Pd1 120.14(5)
C4 C3 C2 122.16(7)
C4 C3 P1 120.67(6)
C2 C3 P1 117.11(5)
C5 C4 C3 119.82(7)
C5 C4 H4 118.2(14)
C3 C4 H4 122.0(14)
C4 C5 C6 119.71(7)
C4 C5 H5 119.1(13)
C6 C5 H5 121.2(13)
C5 C6 C1 120.45(7)
C5 C6 H6 120.7(13)
C1 C6 H6 118.8(13)
N1 C7 C1 120.94(6)
N1 C7 S1 121.30(6)
C1 C7 S1 117.73(5)
N1 C8 C9 113.75(8)
N1 C8 H8B 103.3(11)
C9 C8 H8B 110.7(11)
N1 C8 H8A 110.7(13)
C9 C8 H8A 110.1(13)
H8B C8 H8A 108.0(16)
C10 C9 C14 119.07(10)
C10 C9 C8 120.91(9)
C14 C9 C8 119.96(9)
C9 C10 C11 120.08(10)
C9 C10 H10A 121.8(17)
C11 C10 H10A 117.9(17)
C12 C11 C10 120.42(12)
C12 C11 H11 115(2)
C10 C11 H11 125(2)
C13 C12 C11 119.76(12)
C13 C12 H12 119.8(19)
C11 C12 H12 120.4(19)
C12 C13 C14 120.04(10)
C12 C13 H13 116.8(15)
C14 C13 H13 123.0(15)
C13 C14 C9 120.62(10)
C13 C14 H14 122.3(15)
C9 C14 H14 117.1(15)
C20 C15 C16 119.99(8)
C20 C15 P1 119.84(7)
C16 C15 P1 120.14(7)
C17 C16 C15 119.55(10)
C17 C16 H16 120.1(16)
C15 C16 H16 120.3(16)
C18 C17 C16 120.26(10)
C18 C17 H17 121.1(14)
C16 C17 H17 118.6(14)
C19 C18 C17 120.01(10)
C19 C18 H18 119.8(13)
C17 C18 H18 120.2(13)
C18 C19 C20 120.29(12)
C18 C19 H19 120.5(19)
C20 C19 H19 118.7(19)
C15 C20 C19 119.86(10)
C15 C20 H20 123.1(17)
C19 C20 H20 116.9(16)
C26 C21 C22 120.41(9)
C26 C21 P1 121.38(7)
C22 C21 P1 117.92(7)
C23 C22 C21 119.86(12)
C23 C22 H22 117.6(14)
C21 C22 H22 122.5(14)
C24 C23 C22 119.81(13)
C24 C23 H23 119.2(16)
C22 C23 H23 120.4(16)
C23 C24 C25 120.34(10)
C23 C24 H24 124.8(17)
C25 C24 H24 114.8(17)
C24 C25 C26 120.50(13)
C24 C25 H25 122.1(19)
C26 C25 H25 117.3(19)
C21 C26 C25 119.03(12)
C21 C26 H26 120.9(13)
C25 C26 H26 119.9(13)

loop_
_geom_bond_atom_site_label_1
_geom_bond_atom_site_label_2
_geom_bond_distance
Pd1 C2 1.9720(6)
Pd1 S1 2.2775(2)
Pd1 S2 2.3202(2)
Pd1 Cl1 2.39798(18)
S1 C7 1.7068(7)
S2 P1 2.0137(3)
P1 C3 1.7873(8)
P1 C21 1.7976(8)
P1 C15 1.8040(8)
N1 C7 1.3163(10)
N1 C8 1.4646(11)
N1 H1N 0.82(2)
C1 C6 1.4026(10)
C1 C2 1.4152(9)
C1 C7 1.4703(10)
C2 C3 1.4111(10)
C3 C4 1.4009(10)
C4 C5 1.3895(12)
C4 H4 0.96(2)
C5 C6 1.3908(12)
C5 H5 0.93(2)
C6 H6 0.96(2)
C8 C9 1.5150(14)
C8 H8B 0.99(2)
C8 H8A 0.94(2)
C9 C10 1.3927(15)
C9 C14 1.3945(13)
C10 C11 1.394(2)
C10 H10A 1.02(3)
C11 C12 1.3889(18)
C11 H11 0.98(3)
C12 C13 1.382(2)
C12 H12 0.90(3)
C13 C14 1.3931(18)
C13 H13 0.94(2)
C14 H14 0.98(3)
C15 C20 1.3904(13)
C15 C16 1.3986(12)
C16 C17 1.3914(14)
C16 H16 0.93(3)
C17 C18 1.392(2)
C17 H17 0.97(2)
C18 C19 1.3809(19)
C18 H18 0.99(2)
C19 C20 1.3938(16)
C19 H19 0.92(3)
C20 H20 0.87(2)
C21 C26 1.3956(14)
C21 C22 1.3990(14)
C22 C23 1.3912(16)
C22 H22 0.95(2)
C23 C24 1.388(3)
C23 H23 0.86(2)
C24 C25 1.389(3)
C24 H24 0.96(3)
C25 C26 1.3958(17)
C25 H25 0.83(3)
C26 H26 0.99(2)

loop_
_geom_hbond_atom_site_label_D
_geom_hbond_atom_site_label_H
_geom_hbond_atom_site_label_A
_geom_hbond_site_symmetry_A
_geom_hbond_distance_DH
_geom_hbond_distance_HA
_geom_hbond_distance_DA
_geom_hbond_angle_DHA
N1 H1N Cl1 4_566 0.82(2) 2.41(2) 3.1787(8) 157(2)

loop_
_geom_torsion_atom_site_label_1
_geom_torsion_atom_site_label_2
_geom_torsion_atom_site_label_3
_geom_torsion_atom_site_label_4
_geom_torsion
C2 Pd1 S1 C7 -3.87(3)
Cl1 Pd1 S1 C7 176.75(3)
C2 Pd1 S2 P1 -9.61(2)
Cl1 Pd1 S2 P1 169.837(11)
Pd1 S2 P1 C3 10.33(3)
Pd1 S2 P1 C21 131.33(3)
Pd1 S2 P1 C15 -111.33(3)
C6 C1 C2 C3 1.31(10)
C7 C1 C2 C3 177.10(6)
C6 C1 C2 Pd1 -175.97(6)
C7 C1 C2 Pd1 -0.19(9)
S1 Pd1 C2 C3 -174.33(6)
S2 Pd1 C2 C3 7.83(6)
S1 Pd1 C2 C1 2.76(5)
S2 Pd1 C2 C1 -175.07(5)
C1 C2 C3 C4 -1.33(11)
Pd1 C2 C3 C4 175.86(6)
C1 C2 C3 P1 -178.67(5)
Pd1 C2 C3 P1 -1.48(8)
C21 P1 C3 C4 54.01(8)
C15 P1 C3 C4 -62.65(8)
S2 P1 C3 C4 175.49(6)
C21 P1 C3 C2 -128.61(6)
C15 P1 C3 C2 114.73(6)
S2 P1 C3 C2 -7.12(6)
C2 C3 C4 C5 0.34(13)
P1 C3 C4 C5 177.58(7)
C3 C4 C5 C6 0.73(14)
C4 C5 C6 C1 -0.75(13)
C2 C1 C6 C5 -0.31(12)
C7 C1 C6 C5 -175.82(8)
C8 N1 C7 C1 175.50(8)
C8 N1 C7 S1 -2.56(12)
C6 C1 C7 N1 -6.21(11)
C2 C1 C7 N1 178.06(7)
C6 C1 C7 S1 171.92(6)
C2 C1 C7 S1 -3.81(9)
Pd1 S1 C7 N1 -176.78(6)
Pd1 S1 C7 C1 5.10(6)
C7 N1 C8 C9 91.16(10)
N1 C8 C9 C10 48.22(13)
N1 C8 C9 C14 -134.69(9)
C14 C9 C10 C11 0.3(2)
C8 C9 C10 C11 177.43(15)
C9 C10 C11 C12 -0.4(3)
C10 C11 C12 C13 -0.3(3)
C11 C12 C13 C14 0.9(2)
C12 C13 C14 C9 -0.98(19)
C10 C9 C14 C13 0.35(18)
C8 C9 C14 C13 -176.79(10)
C3 P1 C15 C20 -108.98(10)
C21 P1 C15 C20 131.19(9)
S2 P1 C15 C20 10.26(10)
C3 P1 C15 C16 73.15(9)
C21 P1 C15 C16 -46.69(9)
S2 P1 C15 C16 -167.62(8)
C20 C15 C16 C17 -1.42(18)
P1 C15 C16 C17 176.45(10)
C15 C16 C17 C18 -0.4(2)
C16 C17 C18 C19 1.9(2)
C17 C18 C19 C20 -1.4(3)
C16 C15 C20 C19 1.9(2)
P1 C15 C20 C19 -176.01(13)
C18 C19 C20 C15 -0.5(3)
C3 P1 C21 C26 27.03(10)
C15 P1 C21 C26 147.20(9)
S2 P1 C21 C26 -91.84(9)
C3 P1 C21 C22 -159.14(8)
C15 P1 C21 C22 -38.97(9)
S2 P1 C21 C22 82.00(8)
C26 C21 C22 C23 2.33(17)
P1 C21 C22 C23 -171.57(10)
C21 C22 C23 C24 -1.1(2)
C22 C23 C24 C25 -1.0(2)
C23 C24 C25 C26 1.9(2)
C22 C21 C26 C25 -1.41(18)
P1 C21 C26 C25 172.27(10)
C24 C25 C26 C21 -0.7(2)
